data_7030468
loop_
_publ_author_name
'Batcup, Rhys'
'Annibale, Vincent T.'
'Song, Datong'

_publ_section_title
;
 Heterodinuclear complexes of 4,5-diazafluorene derivatives displaying
 \h(5),\k(2)-[N,N] and \h(5),\k(1)-N coordination modes.
;
_journal_issue 23
_journal_name_full 'Dalton transactions (Cambridge, England : 2003)'
_journal_page_first 8951
_journal_page_last 8958
_journal_paper_doi 10.1039/c4dt01165a
_journal_volume 43
_journal_year 2014
_chemical_formula_sum 'C39 H42 Cl2 Fe N2 Ru'
_chemical_formula_weight 766.56
_chemical_name_systematic
;
 ?
;
_space_group_crystal_system monoclinic
_space_group_IT_number 14
_space_group_name_Hall '-P 2ybc'
_space_group_name_H-M_alt 'P 1 21/c 1'
_symmetry_space_group_name_Hall '-P 2ybc'
_symmetry_space_group_name_H-M 'P 1 21/c 1'
_atom_sites_solution_hydrogens geom
_audit_creation_method SHELXL-2013
_cell_angle_alpha 90
_cell_angle_beta 121.8380(10)
_cell_angle_gamma 90
_cell_formula_units_Z 4
_cell_length_a 12.4483(4)
_cell_length_b 18.2682(4)
_cell_length_c 21.5571(7)
_cell_measurement_reflns_used 35075
_cell_measurement_temperature 150(2)
_cell_measurement_theta_max 26.000
_cell_measurement_theta_min 2.768
_cell_volume 4164.7(2)
_computing_cell_refinement 'Bruker Apex 2 software package'
_computing_data_collection 'Bruker Apex 2 software package'
_computing_data_reduction 'Bruker Apex 2 software package'
_computing_molecular_graphics 'ORTEP-3 v2.02'
_computing_publication_material 'POV-ray v3.62'
_computing_structure_refinement 'SHELXL-2013 (Sheldrick, 2013)'
_computing_structure_solution 'SHELXL-2013 (Sheldrick, 2013)'
_diffrn_ambient_temperature 150(2)
_diffrn_measured_fraction_theta_full 0.998
_diffrn_measured_fraction_theta_max 0.998
_diffrn_measurement_device_type 'Bruker Kappa Apex II'
_diffrn_measurement_method 'Psi scans and Omega scans'
_diffrn_radiation_type MoK\a
_diffrn_radiation_wavelength 0.71073
_diffrn_reflns_av_R_equivalents 0.0400
_diffrn_reflns_av_unetI/netI 0.0379
_diffrn_reflns_Laue_measured_fraction_full 0.998
_diffrn_reflns_Laue_measured_fraction_max 0.998
_diffrn_reflns_limit_h_max 15
_diffrn_reflns_limit_h_min -15
_diffrn_reflns_limit_k_max 22
_diffrn_reflns_limit_k_min -22
_diffrn_reflns_limit_l_max 26
_diffrn_reflns_limit_l_min -26
_diffrn_reflns_number 35075
_diffrn_reflns_point_group_measured_fraction_full 0.998
_diffrn_reflns_point_group_measured_fraction_max 0.998
_diffrn_reflns_theta_full 25.242
_diffrn_reflns_theta_max 26.000
_diffrn_reflns_theta_min 2.768
_diffrn_source 'fine-focus sealed tube'
_exptl_absorpt_coefficient_mu 0.864
_exptl_absorpt_correction_T_max 0.7456
_exptl_absorpt_correction_T_min 0.7045
_exptl_absorpt_correction_type multi-scan
_exptl_absorpt_process_details 'Bruker Apex 2'
_exptl_crystal_colour red
_exptl_crystal_density_diffrn 1.223
_exptl_crystal_description block
_exptl_crystal_F_000 1576
_exptl_crystal_size_max 0.400
_exptl_crystal_size_mid 0.370
_exptl_crystal_size_min 0.350
_platon_squeeze_details
;
;
_refine_diff_density_max 1.223
_refine_diff_density_min -1.805
_refine_diff_density_rms 0.139
_refine_ls_extinction_method none
_refine_ls_goodness_of_fit_ref 1.064
_refine_ls_hydrogen_treatment constr
_refine_ls_matrix_type full
_refine_ls_number_parameters 417
_refine_ls_number_reflns 8182
_refine_ls_number_restraints 0
_refine_ls_restrained_S_all 1.064
_refine_ls_R_factor_all 0.0697
_refine_ls_R_factor_gt 0.0604
_refine_ls_shift/su_max 0.000
_refine_ls_shift/su_mean 0.000
_refine_ls_structure_factor_coef Fsqd
_refine_ls_weighting_details 'w=1/[\s^2^(Fo^2^)+(0.1098P)^2^+13.2464P] where P=(Fo^2^+2Fc^2^)/3'
_refine_ls_weighting_scheme calc
_refine_ls_wR_factor_gt 0.1856
_refine_ls_wR_factor_ref 0.1921
_reflns_Friedel_coverage 0.000
_reflns_number_gt 6894
_reflns_number_total 8182
_reflns_threshold_expression 'I > 2\s(I)'
_cod_data_source_file c4dt01165a1.cif
_cod_data_source_block 8
_cod_depositor_comments
;
The following automatic conversions were performed:

'_exptl_absorpt_correction_type' value 'Multi-Scan' changed to
'multi-scan' according to
/usr/data/users/saulius/crontab/automatic-downloads/rss-feeds/RSC/lib/dictionaries/cif_core.dic
dictionary named 'cif_core.dic' version 2.4.2 from 2011-04-26.

Automatic conversion script
Id: cif_fix_values 2281 2013-09-26 08:29:07Z andrius 

 Adding full bibliography for 7030464--7030470.cif.
;
_cod_database_code 7030468
_shelx_space_group_comment
;
The symmetry employed for this shelxl refinement is uniquely defined
by the following loop, which should always be used as a source of
symmetry information in preference to the above space-group names.
They are only intended as comments.
;
_shelx_estimated_absorpt_t_min 0.724
_shelx_estimated_absorpt_t_max 0.752
_shelxl_version_number 2013-4

loop_
_space_group_symop_operation_xyz
'x, y, z'
'-x, y+1/2, -z+1/2'
'-x, -y, -z'
'x, -y-1/2, z-1/2'

loop_
_atom_site_label
_atom_site_type_symbol
_atom_site_fract_x
_atom_site_fract_y
_atom_site_fract_z
_atom_site_U_iso_or_equiv
_atom_site_adp_type
_atom_site_occupancy
_atom_site_site_symmetry_order
_atom_site_calc_flag
_atom_site_refinement_flags_posn
_atom_site_refinement_flags_adp
Fe1 Fe 0.66543(6) 0.87183(3) 0.24559(3) 0.02162(18) Uani 1 1 d . .
Ru1 Ru 0.38073(4) 0.69422(2) 0.16224(2) 0.02811(15) Uani 1 1 d . .
Cl1 Cl 0.51645(15) 0.95895(7) 0.19538(8) 0.0428(3) Uani 1 1 d . .
Cl2 Cl 0.87512(14) 0.88336(10) 0.31325(9) 0.0543(4) Uani 1 1 d . .
N1 N 0.6089(3) 0.7926(2) 0.29923(19) 0.0179(7) Uani 1 1 d . .
N2 N 0.6179(3) 0.7840(2) 0.16602(19) 0.0188(7) Uani 1 1 d . .
C1 C 0.6114(4) 0.7836(2) 0.3611(2) 0.0202(9) Uani 1 1 d . .
C2 C 0.5734(5) 0.7165(3) 0.3778(3) 0.0280(10) Uani 1 1 d . .
H2 H 0.5703 0.7140 0.4209 0.034 Uiso 1 1 calc R U
C3 C 0.5410(5) 0.6555(3) 0.3344(3) 0.0250(10) Uani 1 1 d . .
H3 H 0.5176 0.6113 0.3473 0.030 Uiso 1 1 calc R U
C4 C 0.5436(4) 0.6604(2) 0.2696(2) 0.0205(9) Uani 1 1 d . .
C5 C 0.5725(4) 0.7320(2) 0.2543(2) 0.0182(8) Uani 1 1 d . .
C6 C 0.5775(4) 0.7280(2) 0.1906(2) 0.0183(8) Uani 1 1 d . .
C7 C 0.5523(4) 0.6544(2) 0.1647(2) 0.0204(9) Uani 1 1 d . .
C8 C 0.5619(5) 0.6414(3) 0.1027(3) 0.0255(10) Uani 1 1 d . .
H8 H 0.5426 0.5947 0.0798 0.031 Uiso 1 1 calc R U
C9 C 0.5994(5) 0.6976(2) 0.0769(3) 0.0262(10) Uani 1 1 d . .
H9 H 0.6062 0.6893 0.0357 0.031 Uiso 1 1 calc R U
C10 C 0.6289(4) 0.7685(2) 0.1095(2) 0.0213(9) Uani 1 1 d . .
C11 C 0.5267(4) 0.6117(2) 0.2120(2) 0.0226(9) Uani 1 1 d . .
H11 H 0.5034 0.5615 0.2064 0.027 Uiso 1 1 calc R U
C12 C 0.6645(4) 0.8422(2) 0.4181(2) 0.0204(9) Uani 1 1 d . .
C13 C 0.7925(4) 0.8359(3) 0.4738(2) 0.0265(10) Uani 1 1 d . .
C14 C 0.8414(5) 0.8843(3) 0.5326(3) 0.0336(12) Uani 1 1 d . .
H14 H 0.9278 0.8800 0.5705 0.040 Uiso 1 1 calc R U
C15 C 0.7686(5) 0.9382(3) 0.5377(3) 0.0326(12) Uani 1 1 d . .
C16 C 0.6438(5) 0.9454(3) 0.4803(3) 0.0293(11) Uani 1 1 d . .
H16 H 0.5935 0.9836 0.4819 0.035 Uiso 1 1 calc R U
C17 C 0.5901(5) 0.8977(3) 0.4202(3) 0.0254(10) Uani 1 1 d . .
C18 C 0.8767(5) 0.7784(4) 0.4714(3) 0.0404(13) Uani 1 1 d . .
H18A H 0.8813 0.7857 0.4278 0.061 Uiso 1 1 calc R U
H18B H 0.8421 0.7298 0.4697 0.061 Uiso 1 1 calc R U
H18C H 0.9617 0.7824 0.5151 0.061 Uiso 1 1 calc R U
C19 C 0.8234(7) 0.9867(3) 0.6044(3) 0.0482(16) Uani 1 1 d . .
H19A H 0.7699 1.0301 0.5932 0.072 Uiso 1 1 calc R U
H19B H 0.9089 1.0018 0.6186 0.072 Uiso 1 1 calc R U
H19C H 0.8268 0.9596 0.6446 0.072 Uiso 1 1 calc R U
C20 C 0.4539(5) 0.9056(3) 0.3606(3) 0.0371(12) Uani 1 1 d . .
H20A H 0.4475 0.9104 0.3135 0.056 Uiso 1 1 calc R U
H20B H 0.4183 0.9492 0.3696 0.056 Uiso 1 1 calc R U
H20C H 0.4067 0.8622 0.3598 0.056 Uiso 1 1 calc R U
C21 C 0.6782(5) 0.8256(3) 0.0811(2) 0.0252(10) Uani 1 1 d . .
C22 C 0.8045(5) 0.8221(3) 0.1021(3) 0.0336(11) Uani 1 1 d . .
C23 C 0.8469(6) 0.8724(3) 0.0699(3) 0.0434(14) Uani 1 1 d . .
H23 H 0.9326 0.8708 0.0827 0.052 Uiso 1 1 calc R U
C24 C 0.7655(7) 0.9243(3) 0.0196(3) 0.0496(17) Uani 1 1 d . .
C25 C 0.6410(6) 0.9269(3) 0.0006(3) 0.0394(13) Uani 1 1 d . .
H25 H 0.5860 0.9627 -0.0332 0.047 Uiso 1 1 calc R U
C26 C 0.5948(5) 0.8772(3) 0.0306(3) 0.0296(11) Uani 1 1 d . .
C27 C 0.8953(5) 0.7685(4) 0.1581(3) 0.0433(14) Uani 1 1 d . .
H27A H 0.9142 0.7834 0.2066 0.065 Uiso 1 1 calc R U
H27B H 0.9736 0.7676 0.1577 0.065 Uiso 1 1 calc R U
H27C H 0.8573 0.7196 0.1467 0.065 Uiso 1 1 calc R U
C28 C 0.8135(9) 0.9784(5) -0.0133(4) 0.080(3) Uani 1 1 d . .
H28A H 0.7442 0.9924 -0.0622 0.120 Uiso 1 1 calc R U
H28B H 0.8816 0.9559 -0.0168 0.120 Uiso 1 1 calc R U
H28C H 0.8458 1.0221 0.0177 0.120 Uiso 1 1 calc R U
C29 C 0.4564(6) 0.8777(3) 0.0066(3) 0.0420(14) Uani 1 1 d . .
H29A H 0.4484 0.8909 0.0480 0.063 Uiso 1 1 calc R U
H29B H 0.4203 0.8289 -0.0112 0.063 Uiso 1 1 calc R U
H29C H 0.4110 0.9136 -0.0327 0.063 Uiso 1 1 calc R U
C30 C 0.2224(5) 0.7533(4) 0.1498(4) 0.0466(16) Uani 1 1 d . .
C31 C 0.2214(5) 0.7600(4) 0.0849(4) 0.0485(16) Uani 1 1 d . .
C32 C 0.2106(5) 0.6894(4) 0.0553(3) 0.0435(14) Uani 1 1 d . .
C33 C 0.2014(5) 0.6381(3) 0.1009(4) 0.0422(14) Uani 1 1 d . .
C34 C 0.2101(5) 0.6757(4) 0.1610(3) 0.0394(13) Uani 1 1 d . .
C35 C 0.2313(8) 0.8140(6) 0.2000(7) 0.118(5) Uani 1 1 d . .
H35A H 0.2845 0.8535 0.2000 0.176 Uiso 1 1 calc R U
H35B H 0.2685 0.7949 0.2497 0.176 Uiso 1 1 calc R U
H35C H 0.1465 0.8331 0.1829 0.176 Uiso 1 1 calc R U
C36 C 0.2177(8) 0.8312(5) 0.0485(6) 0.092(3) Uani 1 1 d . .
H36A H 0.2512 0.8237 0.0168 0.138 Uiso 1 1 calc R U
H36B H 0.2692 0.8678 0.0858 0.138 Uiso 1 1 calc R U
H36C H 0.1301 0.8486 0.0191 0.138 Uiso 1 1 calc R U
C37 C 0.2048(8) 0.6709(7) -0.0153(4) 0.097(4) Uani 1 1 d . .
H37A H 0.1164 0.6653 -0.0549 0.145 Uiso 1 1 calc R U
H37B H 0.2505 0.6251 -0.0090 0.145 Uiso 1 1 calc R U
H37C H 0.2439 0.7105 -0.0273 0.145 Uiso 1 1 calc R U
C38 C 0.1793(7) 0.5584(4) 0.0842(6) 0.082(3) Uani 1 1 d . .
H38A H 0.0904 0.5503 0.0463 0.124 Uiso 1 1 calc R U
H38B H 0.1996 0.5316 0.1284 0.124 Uiso 1 1 calc R U
H38C H 0.2333 0.5410 0.0668 0.124 Uiso 1 1 calc R U
C39 C 0.2017(8) 0.6474(7) 0.2209(5) 0.085(3) Uani 1 1 d . .
H39A H 0.1127 0.6447 0.2062 0.128 Uiso 1 1 calc R U
H39B H 0.2474 0.6799 0.2631 0.128 Uiso 1 1 calc R U
H39C H 0.2391 0.5984 0.2338 0.128 Uiso 1 1 calc R U

loop_
_atom_site_aniso_label
_atom_site_aniso_U_11
_atom_site_aniso_U_22
_atom_site_aniso_U_33
_atom_site_aniso_U_23
_atom_site_aniso_U_13
_atom_site_aniso_U_12
Fe1 0.0267(4) 0.0192(3) 0.0209(3) -0.0055(2) 0.0139(3) -0.0073(3)
Ru1 0.0242(2) 0.0289(2) 0.0284(2) -0.00409(15) 0.01193(18) -0.00163(15)
Cl1 0.0647(9) 0.0255(6) 0.0392(7) 0.0019(5) 0.0283(7) 0.0126(6)
Cl2 0.0319(7) 0.0763(11) 0.0498(9) -0.0194(8) 0.0182(7) -0.0235(7)
N1 0.0177(18) 0.0214(18) 0.0140(16) -0.0027(14) 0.0080(14) -0.0033(14)
N2 0.0205(18) 0.0199(18) 0.0176(17) -0.0028(14) 0.0111(15) -0.0024(14)
C1 0.019(2) 0.023(2) 0.017(2) -0.0003(17) 0.0079(17) -0.0019(17)
C2 0.031(3) 0.035(3) 0.020(2) 0.0006(19) 0.016(2) -0.009(2)
C3 0.030(2) 0.022(2) 0.024(2) 0.0039(18) 0.014(2) -0.0015(19)
C4 0.018(2) 0.019(2) 0.021(2) 0.0022(17) 0.0083(18) 0.0002(17)
C5 0.018(2) 0.017(2) 0.020(2) -0.0008(16) 0.0108(17) -0.0010(16)
C6 0.020(2) 0.019(2) 0.016(2) -0.0026(16) 0.0095(17) -0.0009(16)
C7 0.020(2) 0.018(2) 0.022(2) -0.0019(17) 0.0094(18) 0.0018(17)
C8 0.033(3) 0.020(2) 0.026(2) -0.0057(18) 0.017(2) -0.0003(19)
C9 0.035(3) 0.025(2) 0.026(2) -0.0052(18) 0.021(2) -0.0013(19)
C10 0.026(2) 0.021(2) 0.018(2) -0.0015(17) 0.0126(19) 0.0005(17)
C11 0.027(2) 0.016(2) 0.025(2) -0.0003(17) 0.0143(19) 0.0008(18)
C12 0.026(2) 0.025(2) 0.0122(19) -0.0026(17) 0.0112(18) -0.0068(18)
C13 0.024(2) 0.036(3) 0.018(2) -0.0026(19) 0.0102(19) -0.006(2)
C14 0.032(3) 0.045(3) 0.021(2) -0.005(2) 0.012(2) -0.014(2)
C15 0.049(3) 0.031(3) 0.024(2) -0.007(2) 0.024(2) -0.018(2)
C16 0.050(3) 0.020(2) 0.030(2) -0.0006(19) 0.029(2) -0.004(2)
C17 0.032(3) 0.024(2) 0.022(2) 0.0024(18) 0.016(2) -0.0056(19)
C18 0.027(3) 0.058(4) 0.033(3) -0.006(3) 0.014(2) 0.002(3)
C19 0.068(4) 0.044(3) 0.033(3) -0.016(3) 0.027(3) -0.024(3)
C20 0.031(3) 0.039(3) 0.030(3) 0.000(2) 0.009(2) 0.007(2)
C21 0.036(3) 0.024(2) 0.020(2) -0.0041(18) 0.017(2) -0.005(2)
C22 0.038(3) 0.040(3) 0.027(3) -0.002(2) 0.020(2) -0.010(2)
C23 0.046(3) 0.054(4) 0.037(3) 0.001(3) 0.026(3) -0.015(3)
C24 0.080(5) 0.047(3) 0.030(3) -0.008(3) 0.034(3) -0.033(3)
C25 0.069(4) 0.023(3) 0.025(3) -0.001(2) 0.025(3) -0.008(3)
C26 0.044(3) 0.022(2) 0.021(2) -0.0083(18) 0.016(2) -0.004(2)
C27 0.029(3) 0.063(4) 0.039(3) 0.004(3) 0.019(3) -0.001(3)
C28 0.109(7) 0.083(6) 0.053(4) 0.010(4) 0.045(5) -0.045(5)
C29 0.047(3) 0.036(3) 0.038(3) 0.003(2) 0.019(3) 0.014(3)
C30 0.017(2) 0.058(4) 0.052(4) -0.028(3) 0.009(2) -0.001(2)
C31 0.022(3) 0.047(3) 0.056(4) 0.003(3) 0.006(3) 0.002(2)
C32 0.022(3) 0.068(4) 0.035(3) -0.006(3) 0.012(2) 0.001(3)
C33 0.024(3) 0.036(3) 0.059(4) -0.012(3) 0.017(3) -0.006(2)
C34 0.017(2) 0.060(4) 0.037(3) -0.003(3) 0.012(2) 0.002(2)
C35 0.043(4) 0.131(9) 0.170(11) -0.114(8) 0.050(6) -0.023(5)
C36 0.041(4) 0.081(6) 0.100(7) 0.040(5) 0.001(4) 0.001(4)
C37 0.045(4) 0.188(11) 0.042(4) -0.030(6) 0.013(4) -0.015(6)
C38 0.048(4) 0.046(4) 0.147(9) -0.033(5) 0.047(5) -0.015(3)
C39 0.045(4) 0.152(9) 0.069(5) 0.014(6) 0.036(4) 0.002(5)

loop_
_atom_type_symbol
_atom_type_description
_atom_type_scat_dispersion_real
_atom_type_scat_dispersion_imag
_atom_type_scat_source
C C 0.0033 0.0016 'International Tables Vol C Tables 4.2.6.8 and 6.1.1.4'
H H 0.0000 0.0000 'International Tables Vol C Tables 4.2.6.8 and 6.1.1.4'
N N 0.0061 0.0033 'International Tables Vol C Tables 4.2.6.8 and 6.1.1.4'
Cl Cl 0.1484 0.1585 'International Tables Vol C Tables 4.2.6.8 and 6.1.1.4'
Fe Fe 0.3463 0.8444 'International Tables Vol C Tables 4.2.6.8 and 6.1.1.4'
Ru Ru -1.2594 0.8363 'International Tables Vol C Tables 4.2.6.8 and 6.1.1.4'

loop_
_geom_angle_atom_site_label_1
_geom_angle_atom_site_label_2
_geom_angle_atom_site_label_3
_geom_angle
N1 Fe1 N2 84.23(13)
N1 Fe1 Cl2 107.99(11)
N2 Fe1 Cl2 108.73(11)
N1 Fe1 Cl1 108.07(11)
N2 Fe1 Cl1 109.21(11)
Cl2 Fe1 Cl1 129.33(7)
C34 Ru1 C30 40.0(2)
C34 Ru1 C32 64.6(2)
C30 Ru1 C32 64.3(2)
C34 Ru1 C31 64.9(2)
C30 Ru1 C31 38.0(3)
C32 Ru1 C31 38.2(2)
C34 Ru1 C33 38.6(2)
C30 Ru1 C33 64.9(2)
C32 Ru1 C33 38.0(2)
C31 Ru1 C33 63.9(2)
C34 Ru1 C11 117.8(2)
C30 Ru1 C11 153.3(2)
C32 Ru1 C11 126.6(2)
C31 Ru1 C11 163.8(2)
C33 Ru1 C11 107.4(2)
C34 Ru1 C4 108.98(19)
C30 Ru1 C4 123.2(2)
C32 Ru1 C4 161.3(2)
C31 Ru1 C4 157.5(2)
C33 Ru1 C4 126.0(2)
C11 Ru1 C4 38.70(17)
C34 Ru1 C7 151.9(2)
C30 Ru1 C7 167.5(2)
C32 Ru1 C7 113.57(19)
C31 Ru1 C7 132.6(2)
C33 Ru1 C7 121.81(19)
C11 Ru1 C7 38.43(17)
C4 Ru1 C7 63.02(16)
C34 Ru1 C5 129.87(19)
C30 Ru1 C5 115.62(18)
C32 Ru1 C5 159.5(2)
C31 Ru1 C5 128.5(2)
C33 Ru1 C5 162.4(2)
C11 Ru1 C5 63.61(16)
C4 Ru1 C5 37.53(16)
C7 Ru1 C5 61.60(15)
C34 Ru1 C6 165.58(19)
C30 Ru1 C6 133.4(2)
C32 Ru1 C6 127.5(2)
C31 Ru1 C6 118.5(2)
C33 Ru1 C6 155.7(2)
C11 Ru1 C6 63.36(16)
C4 Ru1 C6 62.10(15)
C7 Ru1 C6 36.89(15)
C5 Ru1 C6 36.19(15)
C1 N1 C5 115.5(4)
C1 N1 Fe1 140.3(3)
C5 N1 Fe1 103.8(3)
C10 N2 C6 115.8(4)
C10 N2 Fe1 139.4(3)
C6 N2 Fe1 104.3(3)
N1 C1 C2 121.7(4)
N1 C1 C12 120.2(4)
C2 C1 C12 118.0(4)
C3 C2 C1 122.8(4)
C2 C3 C4 118.1(4)
C3 C4 C5 114.9(4)
C3 C4 C11 137.5(4)
C5 C4 C11 107.6(4)
C3 C4 Ru1 124.3(3)
C5 C4 Ru1 73.1(2)
C11 C4 Ru1 68.7(2)
N1 C5 C6 123.9(4)
N1 C5 C4 126.7(4)
C6 C5 C4 108.7(4)
N1 C5 Ru1 131.6(3)
C6 C5 Ru1 72.4(2)
C4 C5 Ru1 69.4(2)
N2 C6 C5 123.7(4)
N2 C6 C7 127.2(4)
C5 C6 C7 108.5(4)
N2 C6 Ru1 131.6(3)
C5 C6 Ru1 71.4(2)
C7 C6 Ru1 69.9(2)
C8 C7 C6 114.5(4)
C8 C7 C11 136.9(4)
C6 C7 C11 108.5(4)
C8 C7 Ru1 125.9(3)
C6 C7 Ru1 73.3(2)
C11 C7 Ru1 68.2(2)
C9 C8 C7 118.2(4)
C8 C9 C10 122.6(4)
N2 C10 C9 121.5(4)
N2 C10 C21 119.4(4)
C9 C10 C21 119.1(4)
C7 C11 C4 106.6(4)
C7 C11 Ru1 73.4(2)
C4 C11 Ru1 72.6(2)
C17 C12 C13 120.4(4)
C17 C12 C1 122.4(4)
C13 C12 C1 117.0(4)
C14 C13 C12 118.7(5)
C14 C13 C18 119.7(5)
C12 C13 C18 121.6(4)
C15 C14 C13 122.2(5)
C14 C15 C16 118.0(4)
C14 C15 C19 120.5(5)
C16 C15 C19 121.5(5)
C15 C16 C17 121.8(5)
C12 C17 C16 118.8(4)
C12 C17 C20 120.9(4)
C16 C17 C20 120.3(5)
C22 C21 C26 122.1(5)
C22 C21 C10 118.2(4)
C26 C21 C10 119.5(4)
C21 C22 C23 117.5(5)
C21 C22 C27 122.3(5)
C23 C22 C27 120.1(5)
C24 C23 C22 121.2(6)
C25 C24 C23 119.8(5)
C25 C24 C28 119.9(7)
C23 C24 C28 120.3(7)
C24 C25 C26 120.7(5)
C21 C26 C25 118.6(5)
C21 C26 C29 120.8(5)
C25 C26 C29 120.5(5)
C31 C30 C34 107.6(5)
C31 C30 C35 127.7(8)
C34 C30 C35 124.6(8)
C31 C30 Ru1 71.9(3)
C34 C30 Ru1 70.0(3)
C35 C30 Ru1 124.5(4)
C30 C31 C32 108.8(6)
C30 C31 C36 125.3(7)
C32 C31 C36 125.6(8)
C30 C31 Ru1 70.1(3)
C32 C31 Ru1 70.8(3)
C36 C31 Ru1 130.2(5)
C33 C32 C31 108.4(6)
C33 C32 C37 125.0(7)
C31 C32 C37 126.6(8)
C33 C32 Ru1 71.1(3)
C31 C32 Ru1 71.0(3)
C37 C32 Ru1 125.4(5)
C32 C33 C34 108.7(5)
C32 C33 C38 123.7(7)
C34 C33 C38 127.5(7)
C32 C33 Ru1 70.9(3)
C34 C33 Ru1 69.8(3)
C38 C33 Ru1 127.7(5)
C33 C34 C39 129.5(7)
C33 C34 C30 106.5(5)
C39 C34 C30 124.0(7)
C33 C34 Ru1 71.6(3)
C39 C34 Ru1 125.9(5)
C30 C34 Ru1 70.0(3)

loop_
_geom_bond_atom_site_label_1
_geom_bond_atom_site_label_2
_geom_bond_distance
Fe1 N1 2.188(4)
Fe1 N2 2.190(4)
Fe1 Cl2 2.2290(16)
Fe1 Cl1 2.2419(15)
Ru1 C34 2.137(5)
Ru1 C30 2.137(5)
Ru1 C32 2.159(6)
Ru1 C31 2.160(6)
Ru1 C33 2.161(5)
Ru1 C11 2.161(4)
Ru1 C4 2.213(4)
Ru1 C7 2.230(4)
Ru1 C5 2.262(4)
Ru1 C6 2.275(4)
N1 C1 1.327(6)
N1 C5 1.379(5)
N2 C10 1.326(6)
N2 C6 1.364(6)
C1 C2 1.427(6)
C1 C12 1.496(6)
C2 C3 1.373(7)
C3 C4 1.417(6)
C4 C5 1.440(6)
C4 C11 1.450(6)
C5 C6 1.409(6)
C6 C7 1.426(6)
C7 C8 1.424(6)
C7 C11 1.446(6)
C8 C9 1.361(7)
C9 C10 1.425(6)
C10 C21 1.497(6)
C12 C17 1.390(7)
C12 C13 1.405(6)
C13 C14 1.395(7)
C13 C18 1.504(8)
C14 C15 1.381(8)
C15 C16 1.390(8)
C15 C19 1.511(7)
C16 C17 1.404(7)
C17 C20 1.500(7)
C21 C22 1.389(7)
C21 C26 1.400(7)
C22 C23 1.412(7)
C22 C27 1.501(8)
C23 C24 1.394(9)
C24 C25 1.379(10)
C24 C28 1.512(8)
C25 C26 1.401(7)
C26 C29 1.515(8)
C30 C31 1.398(10)
C30 C34 1.460(9)
C30 C35 1.512(9)
C31 C32 1.413(9)
C31 C36 1.509(10)
C32 C33 1.406(9)
C32 C37 1.522(10)
C33 C34 1.420(9)
C33 C38 1.490(9)
C34 C39 1.444(10)

loop_
_platon_squeeze_void_nr
_platon_squeeze_void_average_x
_platon_squeeze_void_average_y
_platon_squeeze_void_average_z
_platon_squeeze_void_volume
_platon_squeeze_void_count_electrons
_platon_squeeze_void_content
1 0.000 -0.005 0.250 452 150 ' '
2 0.000 0.069 0.750 452 151 ' '
